data_1007033
loop_
_publ_author_name
'Zilber, R'
'Tordjman, I'
'Durif, A'
'Guitel, J C'

_publ_section_title
;
Structure cristalline du trimetaphosphate de strontium sodium
trihydrate. Sr Na P~3~ O~9~ (H~2~ O)~3~
;
_journal_coden_ASTM ZEKGAX
_journal_name_full
;
Zeitschrift fuer Kristallographie, Kristallgeometrie, Kristallphysik,
Kristallchemie (-144,1977)
;
_journal_page_first 350
_journal_page_last 359
_journal_volume 140
_journal_year 1974
_chemical_formula_structural 'Sr Na P3 O9 (H2 O)3'
_chemical_formula_sum 'H6 Na O12 P3 Sr'
_chemical_name_systematic
;
Strontium sodium cyclo-triphosphate trihydrate
;
_space_group_IT_number 62
_symmetry_cell_setting orthorhombic
_symmetry_Int_Tables_number 62
_symmetry_space_group_name_Hall '-P 2ac 2n'
_symmetry_space_group_name_H-M 'P n m a'
_cell_angle_alpha 90
_cell_angle_beta 90
_cell_angle_gamma 90
_cell_formula_units_Z 8
_cell_length_a 16.167(8)
_cell_length_b 12.013(5)
_cell_length_c 10.615(5)
_cell_volume 2061.6
_refine_ls_R_factor_all 0.053
_cod_database_code 1007033

loop_
_symmetry_equiv_pos_as_xyz
x,y,z
1/2+x,1/2-y,1/2-z
-x,1/2+y,-z
1/2-x,-y,1/2+z
-x,-y,-z
1/2-x,1/2+y,1/2+z
x,1/2-y,z
1/2+x,y,1/2-z

loop_
_atom_site_label
_atom_site_type_symbol
_atom_site_symmetry_multiplicity
_atom_site_Wyckoff_symbol
_atom_site_fract_x
_atom_site_fract_y
_atom_site_fract_z
_atom_site_occupancy
_atom_site_attached_hydrogens
_atom_site_calc_flag
Sr1 Sr2+ 4 c 0.1018(1) 0.25 0.0556(2) 1. 0 d
Sr2 Sr2+ 4 c 0.3260(1) 0.25 0.9388(2) 1. 0 d
Na1 Na1+ 4 c 0.4959(6) 0.25 0.1431(7) 1. 0 d
Na2 Na1+ 4 c 0.8834(5) 0.25 0.8711(7) 1. 0 d
P1 P5+ 8 d 0.2797(2) 0.4811(3) 0.4658(3) 1. 0 d
P2 P5+ 8 d 0.1296(2) 0.4717(3) 0.3209(3) 1. 0 d
P3 P5+ 8 d 0.3790(2) 0.5104(3) 0.0900(3) 1. 0 d
O1 O2- 8 d 0.2245(5) 0.4392(7) 0.3496(8) 1. 0 d
O2 O2- 8 d 0.0895(6) 0.4466(8) 0.4556(9) 1. 0 d
O3 O2- 8 d 0.2828(6) 0.5437(8) 0.0803(8) 1. 0 d
O4 O2- 8 d 0.3507(5) 0.4046(8) 0.4792(9) 1. 0 d
O5 O2- 8 d 0.2938(5) 0.6044(7) 0.4584(8) 1. 0 d
O6 O2- 8 d 0.0955(6) 0.3892(7) 0.2345(9) 1. 0 d
O7 O2- 8 d 0.1258(5) 0.5911(7) 0.2930(8) 1. 0 d
O8 O2- 8 d 0.4154(6) 0.5826(7) 0.1862(8) 1. 0 d
O9 O2- 8 d 0.3864(5) 0.3885(7) 0.0978(9) 1. 0 d
O10 O2- 8 d 0.4870(6) 0.6151(9) 0.4189(9) 1. 2 d
O11 O2- 4 c 0.4471(7) 0.25 0.3536(11) 1. 2 d
O12 O2- 4 c 0.4882(8) 0.25 0.917(1) 1. 2 d
O13 O2- 4 c 0.2470(7) 0.25 0.167(1) 1. 2 d
O14 O2- 4 c 0.237(1) 0.25 0.728(1) 1. 2 d

loop_
_atom_type_symbol
_atom_type_oxidation_number
Sr2+ 2.000
Na1+ 1.000
P5+ 5.000
O2- -2.000
H1+ 1.000
